data_7201257
loop_
_publ_author_name
'Shuku, Yoshiaki'
'Suizu, Rie'
'Awaga, Kunio'
'Sato, Osamu'

_publ_section_title
;
 Fe(II) spincrossover complex of
 [1,2,5]thiadiazolo[3,4-f][1,10]phenanthroline
;
_journal_issue 10
_journal_name_full CrystEngComm
_journal_page_first 2065
_journal_paper_doi 10.1039/b906845g
_journal_volume 11
_journal_year 2009
_chemical_formula_moiety 'C38 H18 Fe N14 S5 '
_chemical_formula_sum 'C38 H18 Fe N14 S5'
_chemical_formula_weight 886.80
_space_group_IT_number 2
_symmetry_cell_setting triclinic
_symmetry_Int_Tables_number 2
_symmetry_space_group_name_Hall '-P 1'
_symmetry_space_group_name_H-M 'P -1'
_cell_angle_alpha 73.543(4)
_cell_angle_beta 88.616(7)
_cell_angle_gamma 83.507(6)
_cell_formula_units_Z 2
_cell_length_a 12.174(2)
_cell_length_b 12.264(2)
_cell_length_c 12.350(2)
_cell_measurement_reflns_used 4889
_cell_measurement_temperature 173.1
_cell_measurement_theta_max 27.5
_cell_measurement_theta_min 3.1
_cell_volume 1756.9(5)
_computing_cell_refinement CrystalClear
_computing_data_collection CrystalClear
_computing_data_reduction CrystalStructure
_computing_publication_material 'CrystalStructure 3.8'
_computing_structure_refinement SHELXL
_computing_structure_solution SIR97
_diffrn_detector_area_resol_mean 7.31
_diffrn_measured_fraction_theta_full 0.960
_diffrn_measured_fraction_theta_max 0.960
_diffrn_measurement_device_type 'Rigaku Saturn'
_diffrn_measurement_method \w
_diffrn_radiation_type 'Mo K\a'
_diffrn_radiation_wavelength 0.71070
_diffrn_reflns_av_R_equivalents 0.073
_diffrn_reflns_limit_h_max 15
_diffrn_reflns_limit_h_min -14
_diffrn_reflns_limit_k_max 15
_diffrn_reflns_limit_k_min -15
_diffrn_reflns_limit_l_max 16
_diffrn_reflns_limit_l_min -12
_diffrn_reflns_number 14319
_diffrn_reflns_theta_full 27.48
_diffrn_reflns_theta_max 27.48
_exptl_absorpt_coefficient_mu 0.782
_exptl_absorpt_correction_T_max 0.855
_exptl_absorpt_correction_T_min 0.777
_exptl_absorpt_correction_type multi-scan
_exptl_absorpt_process_details 'Jacobson, R. (1998) Private communication'
_exptl_crystal_colour colorless
_exptl_crystal_density_diffrn 1.676
_exptl_crystal_density_method 'not measured'
_exptl_crystal_description prism
_exptl_crystal_F_000 900.00
_exptl_crystal_size_max 0.20
_exptl_crystal_size_mid 0.20
_exptl_crystal_size_min 0.20
_refine_diff_density_max 0.85
_refine_diff_density_min -1.23
_refine_ls_extinction_method none
_refine_ls_goodness_of_fit_ref 1.074
_refine_ls_hydrogen_treatment refall
_refine_ls_number_parameters 521
_refine_ls_number_reflns 7721
_refine_ls_R_factor_gt 0.0559
_refine_ls_shift/su_max 0.0010
_refine_ls_structure_factor_coef Fsqd
_refine_ls_weighting_details 'w = 1/[\s^2^(Fo^2^)+(0.0570P)^2^+2.0610P] where P=(Fo^2^+2Fc^2^)/3'
_refine_ls_weighting_scheme calc
_refine_ls_wR_factor_ref 0.1415
_reflns_number_gt 6531
_reflns_number_total 7721
_reflns_threshold_expression F^2^>2.0\s(F^2^)
_cod_data_source_file b906845g.txt
_cod_data_source_block '__Fe-tris'
_cod_original_formula_sum 'C38 H18 Fe N14 S5 '
_cod_database_code 7201257

loop_
_symmetry_equiv_pos_site_id
_symmetry_equiv_pos_as_xyz
1 +X,+Y,+Z
2 -X,-Y,-Z

loop_
_atom_site_label
_atom_site_type_symbol
_atom_site_fract_x
_atom_site_fract_y
_atom_site_fract_z
_atom_site_U_iso_or_equiv
_atom_site_adp_type
_atom_site_occupancy
_atom_site_symmetry_multiplicity
_atom_site_calc_flag
_atom_site_refinement_flags
_atom_site_disorder_assembly
_atom_site_disorder_group
Fe(1) Fe 0.23876(3) 0.59649(3) 0.72643(3) 0.01675(12) Uani 1.00 1 d . . .
S(1) S 0.68650(7) 0.89412(8) 0.86661(7) 0.0359(2) Uani 1.00 1 d . . .
S(2) S -0.23363(7) 0.96421(9) 0.39863(7) 0.0406(2) Uani 1.00 1 d . . .
S(3) S 0.31152(7) -0.03717(7) 0.90212(8) 0.0338(2) Uani 1.00 1 d . . .
S(4) S 0.22280(7) 0.84347(7) 1.26498(7) 0.03053(18) Uani 1.00 1 d . . .
S(5) S 0.2984(2) 0.3484(2) 0.3833(2) 0.0625(6) Uiso 0.50 1 d P . .
S(6) S 0.20017(18) 0.35256(17) 0.2416(2) 0.0335(4) Uiso 0.50 1 d P . .
N(1) N 0.31998(19) 0.5994(2) 0.86228(19) 0.0177(4) Uani 1.00 1 d . . .
N(2) N 0.33417(19) 0.7134(2) 0.65010(18) 0.0177(4) Uani 1.00 1 d . . .
N(3) N 0.6177(2) 0.7969(2) 0.9494(2) 0.0306(6) Uani 1.00 1 d . . .
N(4) N 0.6292(2) 0.9054(2) 0.7463(2) 0.0271(5) Uani 1.00 1 d . . .
N(5) N 0.12586(19) 0.7212(2) 0.73989(19) 0.0191(4) Uani 1.00 1 d . . .
N(6) N 0.15385(19) 0.6108(2) 0.58741(19) 0.0187(4) Uani 1.00 1 d . . .
N(7) N -0.1759(2) 0.9703(2) 0.5134(2) 0.0334(6) Uani 1.00 1 d . . .
N(8) N -0.1597(2) 0.8537(2) 0.3759(2) 0.0350(6) Uani 1.00 1 d . . .
N(9) N 0.15643(19) 0.4687(2) 0.80602(19) 0.0185(4) Uani 1.00 1 d . . .
N(10) N 0.34886(19) 0.4706(2) 0.71015(19) 0.0193(4) Uani 1.00 1 d . . .
N(11) N 0.2060(2) 0.0520(2) 0.9164(2) 0.0280(5) Uani 1.00 1 d . . .
N(12) N 0.3940(2) 0.0536(2) 0.8314(2) 0.0305(5) Uani 1.00 1 d . . .
N(13) N 0.1988(2) 0.7806(2) 1.0657(2) 0.0382(6) Uani 1.00 1 d . . .
N(14) N 0.1827(6) 0.3558(6) 0.1920(7) 0.0477(18) Uiso 0.50 1 d P . .
N(15) N 0.3423(6) 0.3732(6) 0.4153(6) 0.0454(15) Uiso 0.50 1 d P . .
C(1) C 0.3983(2) 0.6731(2) 0.8395(2) 0.0177(5) Uani 1.00 1 d . . .
C(2) C 0.3072(2) 0.5408(2) 0.9712(2) 0.0212(5) Uani 1.00 1 d . . .
C(3) C 0.3696(2) 0.5551(2) 1.0585(2) 0.0236(6) Uani 1.00 1 d . . .
C(4) C 0.4488(2) 0.6291(2) 1.0343(2) 0.0219(5) Uani 1.00 1 d . . .
C(5) C 0.4658(2) 0.6900(2) 0.9218(2) 0.0199(5) Uani 1.00 1 d . . .
C(6) C 0.5466(2) 0.7697(2) 0.8839(2) 0.0226(5) Uani 1.00 1 d . . .
C(7) C 0.5549(2) 0.8309(2) 0.7675(2) 0.0200(5) Uani 1.00 1 d . . .
C(8) C 0.4848(2) 0.8122(2) 0.6835(2) 0.0183(5) Uani 1.00 1 d . . .
C(9) C 0.4908(2) 0.8653(2) 0.5672(2) 0.0219(5) Uani 1.00 1 d . . .
C(10) C 0.4147(2) 0.8469(2) 0.4965(2) 0.0231(6) Uani 1.00 1 d . . .
C(11) C 0.3373(2) 0.7706(2) 0.5404(2) 0.0216(5) Uani 1.00 1 d . . .
C(12) C 0.4067(2) 0.7363(2) 0.7212(2) 0.0169(5) Uani 1.00 1 d . . .
C(13) C 0.0550(2) 0.7597(2) 0.6500(2) 0.0188(5) Uani 1.00 1 d . . .
C(14) C 0.1176(2) 0.7781(2) 0.8183(2) 0.0233(6) Uani 1.00 1 d . . .
C(15) C 0.0424(2) 0.8739(2) 0.8099(2) 0.0268(6) Uani 1.00 1 d . . .
C(16) C -0.0298(2) 0.9131(2) 0.7192(2) 0.0272(6) Uani 1.00 1 d . . .
C(17) C -0.0243(2) 0.8542(2) 0.6375(2) 0.0233(6) Uani 1.00 1 d . . .
C(18) C -0.0958(2) 0.8832(2) 0.5387(2) 0.0254(6) Uani 1.00 1 d . . .
C(19) C -0.0855(2) 0.8172(2) 0.4600(2) 0.0263(6) Uani 1.00 1 d . . .
C(20) C -0.0009(2) 0.7216(2) 0.4728(2) 0.0231(6) Uani 1.00 1 d . . .
C(21) C 0.0191(2) 0.6570(3) 0.3966(2) 0.0289(6) Uani 1.00 1 d . . .
C(22) C 0.1047(2) 0.5708(2) 0.4172(2) 0.0280(6) Uani 1.00 1 d . . .
C(23) C 0.1703(2) 0.5499(2) 0.5131(2) 0.0232(5) Uani 1.00 1 d . . .
C(24) C 0.0680(2) 0.6960(2) 0.5674(2) 0.0195(5) Uani 1.00 1 d . . .
C(25) C 0.2096(2) 0.3638(2) 0.8117(2) 0.0181(5) Uani 1.00 1 d . . .
C(26) C 0.0540(2) 0.4736(2) 0.8494(2) 0.0238(6) Uani 1.00 1 d . . .
C(27) C 0.0035(2) 0.3752(2) 0.8989(2) 0.0266(6) Uani 1.00 1 d . . .
C(28) C 0.0578(2) 0.2690(2) 0.9071(2) 0.0248(6) Uani 1.00 1 d . . .
C(29) C 0.1650(2) 0.2618(2) 0.8640(2) 0.0200(5) Uani 1.00 1 d . . .
C(30) C 0.2333(2) 0.1562(2) 0.8670(2) 0.0214(5) Uani 1.00 1 d . . .
C(31) C 0.3414(2) 0.1573(2) 0.8190(2) 0.0236(6) Uani 1.00 1 d . . .
C(32) C 0.3857(2) 0.2638(2) 0.7639(2) 0.0211(5) Uani 1.00 1 d . . .
C(33) C 0.4918(2) 0.2725(2) 0.7193(2) 0.0256(6) Uani 1.00 1 d . . .
C(34) C 0.5229(2) 0.3797(2) 0.6687(2) 0.0265(6) Uani 1.00 1 d . . .
C(35) C 0.4497(2) 0.4764(2) 0.6646(2) 0.0241(6) Uani 1.00 1 d . . .
C(36) C 0.3181(2) 0.3649(2) 0.7600(2) 0.0195(5) Uani 1.00 1 d . . .
C(37) C 0.2087(2) 0.8053(2) 1.1484(2) 0.0249(6) Uani 1.00 1 d . . .
C(38) C 0.2216(5) 0.3551(5) 0.2758(6) 0.0235(15) Uiso 0.50 1 d P . .
C(39) C 0.2768(5) 0.3626(5) 0.3359(6) 0.0240(12) Uiso 0.50 1 d P . .
H(1) H 0.2537 0.4879 0.9892 0.025 Uiso 1.00 1 c R . .
H(2) H 0.3571 0.5135 1.1344 0.028 Uiso 1.00 1 c R . .
H(3) H 0.4919 0.6391 1.0933 0.026 Uiso 1.00 1 c R . .
H(4) H 0.5469 0.9134 0.5380 0.026 Uiso 1.00 1 c R . .
H(5) H 0.4145 0.8858 0.4181 0.028 Uiso 1.00 1 c R . .
H(6) H 0.2847 0.7587 0.4905 0.026 Uiso 1.00 1 c R . .
H(7) H 0.1654 0.7517 0.8823 0.028 Uiso 1.00 1 c R . .
H(8) H 0.0406 0.9126 0.8667 0.032 Uiso 1.00 1 c R . .
H(9) H -0.0819 0.9785 0.7127 0.033 Uiso 1.00 1 c R . .
H(10) H -0.0261 0.6725 0.3311 0.035 Uiso 1.00 1 c R . .
H(11) H 0.1192 0.5257 0.3663 0.034 Uiso 1.00 1 c R . .
H(12) H 0.2292 0.4897 0.5264 0.028 Uiso 1.00 1 c R . .
H(13) H 0.0152 0.5462 0.8462 0.029 Uiso 1.00 1 c R . .
H(14) H -0.0694 0.3818 0.9273 0.032 Uiso 1.00 1 c R . .
H(15) H 0.0236 0.2018 0.9412 0.030 Uiso 1.00 1 c R . .
H(16) H 0.5416 0.2059 0.7238 0.031 Uiso 1.00 1 c R . .
H(17) H 0.5943 0.3875 0.6366 0.032 Uiso 1.00 1 c R . .
H(18) H 0.4722 0.5495 0.6281 0.029 Uiso 1.00 1 c R . .

loop_
_atom_site_aniso_label
_atom_site_aniso_U_11
_atom_site_aniso_U_22
_atom_site_aniso_U_33
_atom_site_aniso_U_12
_atom_site_aniso_U_13
_atom_site_aniso_U_23
Fe(1) 0.0182(2) 0.0155(2) 0.01469(19) -0.00163(15) -0.00072(14) -0.00126(14)
S(1) 0.0374(4) 0.0450(5) 0.0260(3) -0.0227(3) -0.0039(3) -0.0038(3)
S(2) 0.0300(4) 0.0522(5) 0.0278(4) 0.0152(4) -0.0056(3) 0.0004(3)
S(3) 0.0390(4) 0.0167(3) 0.0440(4) -0.0025(3) 0.0032(3) -0.0064(3)
S(4) 0.0329(4) 0.0323(4) 0.0257(3) 0.0013(3) -0.0008(3) -0.0089(3)
N(1) 0.0184(11) 0.0157(11) 0.0167(10) -0.0018(8) 0.0009(8) -0.0010(8)
N(2) 0.0215(11) 0.0156(11) 0.0136(10) -0.0019(9) -0.0011(8) -0.0001(8)
N(3) 0.0314(14) 0.0384(16) 0.0225(12) -0.0140(12) -0.0024(10) -0.0051(11)
N(4) 0.0277(13) 0.0285(14) 0.0240(12) -0.0097(10) -0.0006(10) -0.0031(10)
N(5) 0.0215(11) 0.0187(11) 0.0157(10) -0.0043(9) 0.0001(8) -0.0021(8)
N(6) 0.0187(11) 0.0182(11) 0.0184(10) -0.0029(9) 0.0006(8) -0.0036(8)
N(7) 0.0287(14) 0.0356(16) 0.0267(13) 0.0072(12) 0.0000(11) 0.0017(11)
N(8) 0.0258(14) 0.0486(18) 0.0241(13) 0.0069(12) -0.0052(10) -0.0035(12)
N(9) 0.0187(11) 0.0188(11) 0.0177(10) -0.0010(9) -0.0014(8) -0.0047(8)
N(10) 0.0197(11) 0.0214(12) 0.0156(10) -0.0034(9) 0.0007(8) -0.0027(8)
N(11) 0.0321(14) 0.0204(13) 0.0304(13) -0.0038(10) -0.0013(10) -0.0048(10)
N(12) 0.0329(14) 0.0208(13) 0.0364(14) 0.0001(11) 0.0018(11) -0.0071(11)
N(13) 0.0445(17) 0.0394(17) 0.0336(15) -0.0119(13) -0.0005(12) -0.0123(13)
C(1) 0.0207(13) 0.0141(12) 0.0154(11) -0.0002(10) 0.0013(9) -0.0002(9)
C(2) 0.0221(14) 0.0199(13) 0.0183(12) -0.0040(11) 0.0031(10) 0.0004(10)
C(3) 0.0284(15) 0.0236(14) 0.0139(12) -0.0006(11) 0.0004(10) 0.0018(10)
C(4) 0.0243(14) 0.0220(14) 0.0171(12) -0.0014(11) -0.0035(10) -0.0020(10)
C(5) 0.0196(13) 0.0206(13) 0.0177(12) -0.0004(10) -0.0004(10) -0.0032(10)
C(6) 0.0243(14) 0.0250(14) 0.0167(12) -0.0049(11) -0.0022(10) -0.0021(10)
C(7) 0.0200(13) 0.0204(13) 0.0183(12) -0.0020(10) 0.0014(10) -0.0034(10)
C(8) 0.0187(13) 0.0164(12) 0.0169(12) -0.0010(10) 0.0009(9) -0.0003(10)
C(9) 0.0259(14) 0.0178(13) 0.0186(12) -0.0051(11) 0.0047(10) 0.0007(10)
C(10) 0.0310(15) 0.0204(14) 0.0150(12) -0.0044(11) 0.0021(10) 0.0004(10)
C(11) 0.0275(15) 0.0210(14) 0.0146(12) -0.0038(11) -0.0042(10) -0.0015(10)
C(12) 0.0205(13) 0.0136(12) 0.0146(11) 0.0013(10) -0.0010(9) -0.0016(9)
C(13) 0.0195(13) 0.0161(12) 0.0184(12) -0.0021(10) 0.0019(10) -0.0010(10)
C(14) 0.0250(14) 0.0255(15) 0.0186(12) -0.0033(11) 0.0001(10) -0.0045(11)
C(15) 0.0339(16) 0.0245(15) 0.0229(14) -0.0032(12) 0.0039(12) -0.0084(11)
C(16) 0.0271(15) 0.0211(14) 0.0301(15) 0.0020(12) 0.0050(12) -0.0040(12)
C(17) 0.0223(14) 0.0223(14) 0.0210(13) -0.0027(11) 0.0025(11) 0.0008(10)
C(18) 0.0221(14) 0.0239(15) 0.0236(14) 0.0004(11) 0.0029(11) 0.0026(11)
C(19) 0.0200(14) 0.0346(17) 0.0194(13) -0.0024(12) 0.0003(10) 0.0000(12)
C(20) 0.0225(14) 0.0258(15) 0.0187(12) -0.0063(11) -0.0004(10) -0.0011(11)
C(21) 0.0259(15) 0.0396(18) 0.0218(14) -0.0063(13) -0.0053(11) -0.0082(12)
C(22) 0.0311(16) 0.0321(17) 0.0244(14) -0.0037(13) -0.0020(12) -0.0132(12)
C(23) 0.0247(14) 0.0211(14) 0.0231(13) -0.0028(11) 0.0021(11) -0.0052(11)
C(24) 0.0194(13) 0.0185(13) 0.0185(12) -0.0048(10) 0.0027(10) -0.0008(10)
C(25) 0.0192(13) 0.0193(13) 0.0151(11) -0.0013(10) -0.0034(9) -0.0039(10)
C(26) 0.0204(14) 0.0230(14) 0.0251(14) -0.0020(11) 0.0018(11) -0.0024(11)
C(27) 0.0193(14) 0.0315(16) 0.0281(14) -0.0044(12) 0.0067(11) -0.0069(12)
C(28) 0.0240(14) 0.0251(15) 0.0231(13) -0.0096(11) 0.0027(11) -0.0010(11)
C(29) 0.0235(14) 0.0178(13) 0.0179(12) -0.0022(10) -0.0040(10) -0.0034(10)
C(30) 0.0244(14) 0.0191(13) 0.0197(12) -0.0034(11) -0.0034(10) -0.0033(10)
C(31) 0.0282(15) 0.0198(14) 0.0235(13) -0.0008(11) -0.0027(11) -0.0076(11)
C(32) 0.0245(14) 0.0206(14) 0.0185(12) -0.0023(11) -0.0018(10) -0.0059(10)
C(33) 0.0256(15) 0.0257(15) 0.0252(14) 0.0043(12) 0.0014(11) -0.0096(11)
C(34) 0.0218(14) 0.0298(16) 0.0259(14) -0.0004(12) 0.0063(11) -0.0060(12)
C(35) 0.0224(14) 0.0260(15) 0.0209(13) -0.0033(11) 0.0007(10) -0.0016(11)
C(36) 0.0204(13) 0.0195(13) 0.0180(12) -0.0038(10) -0.0026(10) -0.0035(10)
C(37) 0.0212(14) 0.0222(14) 0.0284(15) -0.0047(11) 0.0007(11) -0.0015(11)

loop_
_atom_type_symbol
_atom_type_description
_atom_type_scat_dispersion_real
_atom_type_scat_dispersion_imag
_atom_type_scat_source
C C 0.003 0.002
;
International Tables for Crystallography
(1992, Vol. C, Tables 4.2.6.8 and 6.1.1.4)
;
H H 0.000 0.000
;
International Tables for Crystallography
(1992, Vol. C, Table 6.1.1.4)
;
N N 0.006 0.003
;
International Tables for Crystallography
(1992, Vol. C, Tables 4.2.6.8 and 6.1.1.4)
;
Fe Fe 0.346 0.844
;
International Tables for Crystallography
(1992, Vol. C, Tables 4.2.6.8 and 6.1.1.4)
;
S S 0.125 0.123
;
International Tables for Crystallography
(1992, Vol. C, Tables 4.2.6.8 and 6.1.1.4)
;

loop_
_geom_angle_atom_site_label_1
_geom_angle_atom_site_label_2
_geom_angle_atom_site_label_3
_geom_angle
_geom_angle_publ_flag
_geom_angle_site_symmetry_1
_geom_angle_site_symmetry_2
_geom_angle_site_symmetry_3
N(1) Fe(1) N(2) 82.91(9) yes . . .
N(1) Fe(1) N(5) 92.68(10) yes . . .
N(1) Fe(1) N(6) 174.10(9) yes . . .
N(1) Fe(1) N(9) 94.85(9) yes . . .
N(1) Fe(1) N(10) 88.84(10) yes . . .
N(2) Fe(1) N(5) 88.33(9) yes . . .
N(2) Fe(1) N(6) 93.59(9) yes . . .
N(2) Fe(1) N(9) 174.37(9) yes . . .
N(2) Fe(1) N(10) 92.35(9) yes . . .
N(5) Fe(1) N(6) 82.44(10) yes . . .
N(5) Fe(1) N(9) 96.95(9) yes . . .
N(5) Fe(1) N(10) 178.40(10) yes . . .
N(6) Fe(1) N(9) 89.06(9) yes . . .
N(6) Fe(1) N(10) 96.07(10) yes . . .
N(9) Fe(1) N(10) 82.42(9) yes . . .
N(3) S(1) N(4) 100.12(15) yes . . .
N(7) S(2) N(8) 100.72(15) yes . . .
N(11) S(3) N(12) 99.68(14) yes . . .
S(6) S(5) N(15) 153.3(5) yes . . .
S(6) S(5) C(38) 1.7(2) yes . . .
S(6) S(5) C(39) 17.2(6) yes . . .
N(15) S(5) C(38) 152.5(5) yes . . .
N(15) S(5) C(39) 136.1(9) yes . . .
C(38) S(5) C(39) 16.6(7) yes . . .
S(5) S(6) N(14) 164.8(7) yes . . .
S(5) S(6) C(38) 5.4(7) yes . . .
S(5) S(6) C(39) 6.8(2) yes . . .
N(14) S(6) C(38) 166.1(11) yes . . .
N(14) S(6) C(39) 159.7(7) yes . . .
C(38) S(6) C(39) 6.7(8) yes . . .
Fe(1) N(1) C(1) 113.38(16) yes . . .
Fe(1) N(1) C(2) 129.4(2) yes . . .
C(1) N(1) C(2) 117.2(2) yes . . .
Fe(1) N(2) C(11) 128.8(2) yes . . .
Fe(1) N(2) C(12) 113.47(15) yes . . .
C(11) N(2) C(12) 117.7(2) yes . . .
S(1) N(3) C(6) 106.51(19) yes . . .
S(1) N(4) C(7) 106.10(19) yes . . .
Fe(1) N(5) C(13) 113.5(2) yes . . .
Fe(1) N(5) C(14) 128.76(18) yes . . .
C(13) N(5) C(14) 117.4(2) yes . . .
Fe(1) N(6) C(23) 128.85(18) yes . . .
Fe(1) N(6) C(24) 113.4(2) yes . . .
C(23) N(6) C(24) 117.7(2) yes . . .
S(2) N(7) C(18) 105.7(2) yes . . .
S(2) N(8) C(19) 105.9(2) yes . . .
Fe(1) N(9) C(25) 114.16(17) yes . . .
Fe(1) N(9) C(26) 128.08(19) yes . . .
C(25) N(9) C(26) 117.7(2) yes . . .
Fe(1) N(10) C(35) 128.9(2) yes . . .
Fe(1) N(10) C(36) 113.46(18) yes . . .
C(35) N(10) C(36) 117.5(2) yes . . .
S(3) N(11) C(30) 106.5(2) yes . . .
S(3) N(12) C(31) 106.6(2) yes . . .
S(6) N(14) C(38) 6.2(5) yes . . .
S(5) N(15) C(39) 18.9(4) yes . . .
N(1) C(1) C(5) 123.7(2) yes . . .
N(1) C(1) C(12) 115.0(2) yes . . .
C(5) C(1) C(12) 121.3(2) yes . . .
N(1) C(2) C(3) 122.5(2) yes . . .
C(2) C(3) C(4) 119.8(2) yes . . .
C(3) C(4) C(5) 119.3(2) yes . . .
C(1) C(5) C(4) 117.5(2) yes . . .
C(1) C(5) C(6) 117.1(2) yes . . .
C(4) C(5) C(6) 125.4(2) yes . . .
N(3) C(6) C(5) 125.8(2) yes . . .
N(3) C(6) C(7) 112.9(2) yes . . .
C(5) C(6) C(7) 121.3(2) yes . . .
N(4) C(7) C(6) 114.4(2) yes . . .
N(4) C(7) C(8) 124.7(2) yes . . .
C(6) C(7) C(8) 120.9(2) yes . . .
C(7) C(8) C(9) 124.4(2) yes . . .
C(7) C(8) C(12) 117.2(2) yes . . .
C(9) C(8) C(12) 118.5(2) yes . . .
C(8) C(9) C(10) 118.9(2) yes . . .
C(9) C(10) C(11) 119.5(2) yes . . .
N(2) C(11) C(10) 122.6(2) yes . . .
N(2) C(12) C(1) 115.2(2) yes . . .
N(2) C(12) C(8) 122.6(2) yes . . .
C(1) C(12) C(8) 122.1(2) yes . . .
N(5) C(13) C(17) 122.7(2) yes . . .
N(5) C(13) C(24) 115.2(2) yes . . .
C(17) C(13) C(24) 122.1(2) yes . . .
N(5) C(14) C(15) 122.8(2) yes . . .
C(14) C(15) C(16) 120.1(3) yes . . .
C(15) C(16) C(17) 118.2(2) yes . . .
C(13) C(17) C(16) 118.7(2) yes . . .
C(13) C(17) C(18) 116.4(2) yes . . .
C(16) C(17) C(18) 124.9(2) yes . . .
N(7) C(18) C(17) 124.6(3) yes . . .
N(7) C(18) C(19) 114.2(2) yes . . .
C(17) C(18) C(19) 121.2(2) yes . . .
N(8) C(19) C(18) 113.4(2) yes . . .
N(8) C(19) C(20) 125.1(3) yes . . .
C(18) C(19) C(20) 121.5(2) yes . . .
C(19) C(20) C(21) 125.2(2) yes . . .
C(19) C(20) C(24) 116.5(2) yes . . .
C(21) C(20) C(24) 118.3(2) yes . . .
C(20) C(21) C(22) 119.1(2) yes . . .
C(21) C(22) C(23) 119.6(3) yes . . .
N(6) C(23) C(22) 122.7(2) yes . . .
N(6) C(24) C(13) 115.2(2) yes . . .
N(6) C(24) C(20) 122.5(2) yes . . .
C(13) C(24) C(20) 122.3(2) yes . . .
N(9) C(25) C(29) 123.2(2) yes . . .
N(9) C(25) C(36) 114.8(2) yes . . .
C(29) C(25) C(36) 122.0(2) yes . . .
N(9) C(26) C(27) 121.8(2) yes . . .
C(26) C(27) C(28) 120.7(2) yes . . .
C(27) C(28) C(29) 118.5(2) yes . . .
C(25) C(29) C(28) 118.1(2) yes . . .
C(25) C(29) C(30) 116.9(2) yes . . .
C(28) C(29) C(30) 125.0(2) yes . . .
N(11) C(30) C(29) 125.1(2) yes . . .
N(11) C(30) C(31) 113.8(2) yes . . .
C(29) C(30) C(31) 121.1(2) yes . . .
N(12) C(31) C(30) 113.4(2) yes . . .
N(12) C(31) C(32) 125.3(2) yes . . .
C(30) C(31) C(32) 121.3(2) yes . . .
C(31) C(32) C(33) 124.9(2) yes . . .
C(31) C(32) C(36) 117.0(2) yes . . .
C(33) C(32) C(36) 118.1(2) yes . . .
C(32) C(33) C(34) 118.7(2) yes . . .
C(33) C(34) C(35) 119.9(2) yes . . .
N(10) C(35) C(34) 122.6(2) yes . . .
N(10) C(36) C(25) 115.1(2) yes . . .
N(10) C(36) C(32) 123.1(2) yes . . .
C(25) C(36) C(32) 121.7(2) yes . . .
S(4) C(37) N(13) 178.8(2) yes . . .
S(5) C(38) S(6) 172.9(10) yes . . .
S(5) C(38) N(14) 169.2(7) yes . . .
S(5) C(38) C(39) 9.7(3) yes . . .
S(6) C(38) N(14) 7.7(6) yes . . .
S(6) C(38) C(39) 170.1(12) yes . . .
N(14) C(38) C(39) 162.6(9) yes . . .
S(5) C(39) S(6) 156.0(9) yes . . .
S(5) C(39) N(15) 25.0(5) yes . . .
S(5) C(39) C(38) 153.7(10) yes . . .
S(6) C(39) N(15) 178.9(5) yes . . .
S(6) C(39) C(38) 3.3(4) yes . . .
N(15) C(39) C(38) 177.0(8) yes . . .
N(1) C(2) H(1) 118.8 no . . .
C(3) C(2) H(1) 118.8 no . . .
C(2) C(3) H(2) 120.1 no . . .
C(4) C(3) H(2) 120.1 no . . .
C(3) C(4) H(3) 120.4 no . . .
C(5) C(4) H(3) 120.3 no . . .
C(8) C(9) H(4) 120.5 no . . .
C(10) C(9) H(4) 120.5 no . . .
C(9) C(10) H(5) 120.3 no . . .
C(11) C(10) H(5) 120.3 no . . .
N(2) C(11) H(6) 118.7 no . . .
C(10) C(11) H(6) 118.7 no . . .
N(5) C(14) H(7) 118.6 no . . .
C(15) C(14) H(7) 118.6 no . . .
C(14) C(15) H(8) 120.0 no . . .
C(16) C(15) H(8) 120.0 no . . .
C(15) C(16) H(9) 120.9 no . . .
C(17) C(16) H(9) 120.9 no . . .
C(20) C(21) H(10) 120.4 no . . .
C(22) C(21) H(10) 120.4 no . . .
C(21) C(22) H(11) 120.2 no . . .
C(23) C(22) H(11) 120.2 no . . .
N(6) C(23) H(12) 118.7 no . . .
C(22) C(23) H(12) 118.7 no . . .
N(9) C(26) H(13) 119.1 no . . .
C(27) C(26) H(13) 119.1 no . . .
C(26) C(27) H(14) 119.6 no . . .
C(28) C(27) H(14) 119.6 no . . .
C(27) C(28) H(15) 120.8 no . . .
C(29) C(28) H(15) 120.8 no . . .
C(32) C(33) H(16) 120.6 no . . .
C(34) C(33) H(16) 120.7 no . . .
C(33) C(34) H(17) 120.0 no . . .
C(35) C(34) H(17) 120.1 no . . .
N(10) C(35) H(18) 118.7 no . . .
C(34) C(35) H(18) 118.7 no . . .

loop_
_geom_bond_atom_site_label_1
_geom_bond_atom_site_label_2
_geom_bond_distance
_geom_bond_publ_flag
_geom_bond_site_symmetry_1
_geom_bond_site_symmetry_2
Fe(1) N(1) 1.979(2) yes . .
Fe(1) N(2) 1.963(2) yes . .
Fe(1) N(5) 1.978(2) yes . .
Fe(1) N(6) 1.980(2) yes . .
Fe(1) N(9) 1.965(2) yes . .
Fe(1) N(10) 1.979(2) yes . .
S(1) N(3) 1.631(2) yes . .
S(1) N(4) 1.620(2) yes . .
S(2) N(7) 1.622(3) yes . .
S(2) N(8) 1.629(3) yes . .
S(3) N(11) 1.630(2) yes . .
S(3) N(12) 1.634(2) yes . .
S(4) C(37) 1.653(3) yes . .
S(5) N(15) 0.806(9) yes . .
S(5) C(38) 1.620(8) yes . .
S(5) C(39) 0.618(8) yes . .
N(1) C(1) 1.358(3) yes . .
N(1) C(2) 1.348(3) yes . .
N(2) C(11) 1.340(3) yes . .
N(2) C(12) 1.365(3) yes . .
N(3) C(6) 1.330(4) yes . .
N(4) C(7) 1.327(4) yes . .
N(5) C(13) 1.363(3) yes . .
N(5) C(14) 1.341(4) yes . .
N(6) C(23) 1.337(4) yes . .
N(6) C(24) 1.365(3) yes . .
N(7) C(18) 1.334(3) yes . .
N(8) C(19) 1.336(3) yes . .
N(9) C(25) 1.357(3) yes . .
N(9) C(26) 1.347(3) yes . .
N(10) C(35) 1.339(3) yes . .
N(10) C(36) 1.358(3) yes . .
N(11) C(30) 1.326(3) yes . .
N(12) C(31) 1.327(4) yes . .
N(13) C(37) 1.158(4) yes . .
N(14) C(38) 1.146(12) yes . .
N(15) C(39) 1.322(11) yes . .
C(1) C(5) 1.396(4) yes . .
C(1) C(12) 1.454(3) yes . .
C(2) C(3) 1.394(4) yes . .
C(3) C(4) 1.369(4) yes . .
C(4) C(5) 1.401(3) yes . .
C(5) C(6) 1.441(4) yes . .
C(6) C(7) 1.428(3) yes . .
C(7) C(8) 1.443(4) yes . .
C(8) C(9) 1.403(3) yes . .
C(8) C(12) 1.385(3) yes . .
C(9) C(10) 1.368(4) yes . .
C(10) C(11) 1.395(4) yes . .
C(13) C(17) 1.397(3) yes . .
C(13) C(24) 1.447(4) yes . .
C(14) C(15) 1.386(4) yes . .
C(15) C(16) 1.381(4) yes . .
C(16) C(17) 1.394(5) yes . .
C(17) C(18) 1.453(4) yes . .
C(18) C(19) 1.425(5) yes . .
C(19) C(20) 1.446(4) yes . .
C(20) C(21) 1.393(5) yes . .
C(20) C(24) 1.395(3) yes . .
C(21) C(22) 1.372(4) yes . .
C(22) C(23) 1.391(4) yes . .
C(25) C(29) 1.399(3) yes . .
C(25) C(36) 1.453(3) yes . .
C(26) C(27) 1.393(4) yes . .
C(27) C(28) 1.370(4) yes . .
C(28) C(29) 1.400(4) yes . .
C(29) C(30) 1.449(4) yes . .
C(30) C(31) 1.431(4) yes . .
C(31) C(32) 1.448(4) yes . .
C(32) C(33) 1.395(4) yes . .
C(32) C(36) 1.398(4) yes . .
C(33) C(34) 1.378(4) yes . .
C(34) C(35) 1.390(4) yes . .
C(38) C(39) 1.043(11) yes . .
C(2) H(1) 0.950 no . .
C(3) H(2) 0.950 no . .
C(4) H(3) 0.950 no . .
C(9) H(4) 0.950 no . .
C(10) H(5) 0.950 no . .
C(11) H(6) 0.950 no . .
C(14) H(7) 0.950 no . .
C(15) H(8) 0.950 no . .
C(16) H(9) 0.950 no . .
C(21) H(10) 0.950 no . .
C(22) H(11) 0.950 no . .
C(23) H(12) 0.950 no . .
C(26) H(13) 0.950 no . .
C(27) H(14) 0.950 no . .
C(28) H(15) 0.950 no . .
C(33) H(16) 0.950 no . .
C(34) H(17) 0.950 no . .
C(35) H(18) 0.950 no . .

loop_
_geom_contact_atom_site_label_1
_geom_contact_atom_site_label_2
_geom_contact_distance
_geom_contact_publ_flag
_geom_contact_site_symmetry_1
_geom_contact_site_symmetry_2
S(1) S(4) 3.4598(12) ? . 2_677
S(1) N(11) 3.271(3) ? . 2_667
S(1) N(14) 3.543(8) ? . 2_666
S(1) C(30) 3.321(2) ? . 2_667
S(2) N(12) 3.556(3) ? . 2_566
S(2) C(10) 3.509(3) ? . 2_576
S(3) N(13) 2.993(3) ? . 1_545
S(3) C(5) 3.594(3) ? . 1_545
S(3) C(6) 3.548(3) ? . 1_545
S(3) C(37) 3.404(2) ? . 1_545
S(4) S(1) 3.4598(12) ? . 2_677
S(4) C(11) 3.540(2) ? . 1_556
S(4) C(33) 3.591(3) ? . 2_667
S(5) S(6) 2.129(4) ? . .
S(5) N(14) 2.754(9) ? . .
S(5) C(7) 3.573(4) ? . 2_666
S(5) C(8) 3.341(4) ? . 2_666
S(5) C(9) 3.388(4) ? . 2_666
S(5) C(22) 3.510(4) ? . .
S(5) C(23) 3.515(4) ? . .
S(6) S(5) 2.129(4) ? . .
S(6) N(4) 3.550(3) ? . 2_666
S(6) N(14) 0.643(9) ? . .
S(6) N(15) 2.872(8) ? . .
S(6) C(7) 3.546(3) ? . 2_666
S(6) C(17) 3.489(3) ? . 2_566
S(6) C(26) 3.564(3) ? . 2_566
S(6) C(38) 0.512(8) ? . .
S(6) C(39) 1.550(8) ? . .
N(3) C(29) 3.428(3) ? . 2_667
N(3) C(30) 3.152(4) ? . 2_667
N(3) C(31) 3.129(4) ? . 2_667
N(3) C(32) 3.406(3) ? . 2_667
N(4) S(6) 3.550(3) ? . 2_666
N(4) N(12) 3.517(3) ? . 1_565
N(4) C(38) 3.568(7) ? . 2_666
N(7) C(10) 3.446(4) ? . 2_576
N(7) C(11) 3.443(4) ? . 2_576
N(7) C(17) 3.569(4) ? . 2_576
N(8) N(11) 3.503(3) ? . 2_566
N(8) C(30) 3.190(4) ? . 2_566
N(8) C(31) 3.349(4) ? . 2_566
N(11) S(1) 3.271(3) ? . 2_667
N(11) N(8) 3.503(3) ? . 2_566
N(11) N(13) 3.327(3) ? . 1_545
N(11) C(37) 3.526(3) ? . 1_545
N(12) S(2) 3.556(3) ? . 2_566
N(12) N(4) 3.517(3) ? . 1_545
N(12) C(7) 3.443(4) ? . 1_545
N(13) S(3) 2.993(3) ? . 1_565
N(13) N(11) 3.327(3) ? . 1_565
N(13) C(2) 3.569(4) ? . .
N(13) C(3) 3.288(4) ? . .
N(13) C(4) 3.455(4) ? . .
N(13) C(14) 3.243(4) ? . .
N(13) C(15) 3.559(4) ? . .
N(13) C(27) 3.232(4) ? . 2_567
N(13) C(28) 3.241(4) ? . 2_567
N(14) S(1) 3.543(8) ? . 2_666
N(14) S(5) 2.754(9) ? . .
N(14) S(6) 0.643(9) ? . .
N(14) N(15) 3.481(12) ? . .
N(14) C(2) 3.457(8) ? . 1_554
N(14) C(3) 3.558(8) ? . 1_554
N(14) C(17) 3.556(8) ? . 2_566
N(14) C(26) 3.323(7) ? . 2_566
N(14) C(39) 2.164(12) ? . .
N(15) S(6) 2.872(8) ? . .
N(15) N(14) 3.481(12) ? . .
N(15) C(8) 3.384(8) ? . 2_666
N(15) C(9) 3.324(7) ? . 2_666
N(15) C(22) 3.561(7) ? . .
N(15) C(23) 3.297(8) ? . .
N(15) C(34) 3.494(8) ? . 2_666
N(15) C(35) 3.269(8) ? . 2_666
N(15) C(38) 2.364(11) ? . .
C(2) N(13) 3.569(4) ? . .
C(2) N(14) 3.457(8) ? . 1_556
C(2) C(4) 3.441(3) ? . 2_667
C(3) N(13) 3.288(4) ? . .
C(3) N(14) 3.558(8) ? . 1_556
C(3) C(4) 3.394(4) ? . 2_667
C(3) C(5) 3.370(4) ? . 2_667
C(4) N(13) 3.455(4) ? . .
C(4) C(2) 3.441(3) ? . 2_667
C(4) C(3) 3.394(4) ? . 2_667
C(4) C(4) 3.589(4) ? . 2_667
C(5) S(3) 3.594(3) ? . 1_565
C(5) C(3) 3.370(4) ? . 2_667
C(6) S(3) 3.548(3) ? . 1_565
C(7) S(5) 3.573(4) ? . 2_666
C(7) S(6) 3.546(3) ? . 2_666
C(7) N(12) 3.443(4) ? . 1_565
C(7) C(38) 3.480(7) ? . 2_666
C(7) C(39) 3.457(7) ? . 2_666
C(8) S(5) 3.341(4) ? . 2_666
C(8) N(15) 3.384(8) ? . 2_666
C(8) C(39) 3.454(7) ? . 2_666
C(9) S(5) 3.388(4) ? . 2_666
C(9) N(15) 3.324(7) ? . 2_666
C(9) C(9) 3.280(3) ? . 2_676
C(10) S(2) 3.509(3) ? . 2_576
C(10) N(7) 3.446(4) ? . 2_576
C(10) C(33) 3.498(4) ? . 2_666
C(11) S(4) 3.540(2) ? . 1_554
C(11) N(7) 3.443(4) ? . 2_576
C(14) N(13) 3.243(4) ? . .
C(15) N(13) 3.559(4) ? . .
C(17) S(6) 3.489(3) ? . 2_566
C(17) N(7) 3.569(4) ? . 2_576
C(17) N(14) 3.556(8) ? . 2_566
C(21) C(22) 3.538(4) ? . 2_566
C(21) C(23) 3.549(4) ? . 2_566
C(22) S(5) 3.510(4) ? . .
C(22) N(15) 3.561(7) ? . .
C(22) C(21) 3.538(4) ? . 2_566
C(22) C(22) 3.527(4) ? . 2_566
C(22) C(39) 3.472(7) ? . .
C(23) S(5) 3.515(4) ? . .
C(23) N(15) 3.297(8) ? . .
C(23) C(21) 3.549(4) ? . 2_566
C(26) S(6) 3.564(3) ? . 2_566
C(26) N(14) 3.323(7) ? . 2_566
C(27) N(13) 3.232(4) ? . 2_567
C(28) N(13) 3.241(4) ? . 2_567
C(29) N(3) 3.428(3) ? . 2_667
C(30) S(1) 3.321(2) ? . 2_667
C(30) N(3) 3.152(4) ? . 2_667
C(30) N(8) 3.190(4) ? . 2_566
C(31) N(3) 3.129(4) ? . 2_667
C(31) N(8) 3.349(4) ? . 2_566
C(32) N(3) 3.406(3) ? . 2_667
C(33) S(4) 3.591(3) ? . 2_667
C(33) C(10) 3.498(4) ? . 2_666
C(34) N(15) 3.494(8) ? . 2_666
C(35) N(15) 3.269(8) ? . 2_666
C(37) S(3) 3.404(2) ? . 1_565
C(37) N(11) 3.526(3) ? . 1_565
C(38) S(6) 0.512(8) ? . .
C(38) N(4) 3.568(7) ? . 2_666
C(38) N(15) 2.364(11) ? . .
C(38) C(7) 3.480(7) ? . 2_666
C(39) S(6) 1.550(8) ? . .
C(39) N(14) 2.164(12) ? . .
C(39) C(7) 3.457(7) ? . 2_666
C(39) C(8) 3.454(7) ? . 2_666
C(39) C(22) 3.472(7) ? . .
S(1) H(9) 3.452 ? . 1_655
S(2) H(4) 3.168 ? . 1_455
S(3) H(7) 3.369 ? . 1_545
S(3) H(8) 3.483 ? . 1_545
S(4) H(5) 3.215 ? . 1_556
S(4) H(6) 2.773 ? . 1_556
S(4) H(9) 2.694 ? . 2_577
S(4) H(16) 2.862 ? . 2_667
S(4) H(17) 3.348 ? . 2_667
S(5) H(2) 3.279 ? . 1_554
S(5) H(4) 3.428 ? . 2_666
S(5) H(11) 2.868 ? . .
S(5) H(12) 2.858 ? . .
S(5) H(17) 3.570 ? . 2_666
S(5) H(18) 3.171 ? . 2_666
S(6) H(1) 3.180 ? . 1_554
S(6) H(2) 2.924 ? . 1_554
S(6) H(11) 3.026 ? . .
S(6) H(13) 2.869 ? . 2_566
S(6) H(14) 3.555 ? . 2_566
N(1) H(3) 3.426 ? . 2_667
N(3) H(1) 3.542 ? . 2_667
N(4) H(5) 2.786 ? . 2_676
N(7) H(4) 3.511 ? . 1_455
N(7) H(5) 3.440 ? . 2_576
N(7) H(6) 3.423 ? . 2_576
N(9) H(10) 3.286 ? . 2_566
N(10) H(3) 3.041 ? . 2_667
N(11) H(8) 2.964 ? . 1_545
N(13) H(2) 3.498 ? . .
N(13) H(7) 2.440 ? . .
N(13) H(8) 3.105 ? . .
N(13) H(14) 2.657 ? . 2_567
N(13) H(15) 2.693 ? . 2_567
N(14) H(1) 2.749 ? . 1_554
N(14) H(2) 2.972 ? . 1_554
N(14) H(11) 3.416 ? . .
N(14) H(13) 2.559 ? . 2_566
N(14) H(14) 3.292 ? . 2_566
N(15) H(2) 3.418 ? . 1_554
N(15) H(4) 3.510 ? . 2_666
N(15) H(11) 3.088 ? . .
N(15) H(12) 2.529 ? . .
N(15) H(17) 3.007 ? . 2_666
N(15) H(18) 2.534 ? . 2_666
C(1) H(2) 3.506 ? . 2_667
C(2) H(3) 3.341 ? . 2_667
C(2) H(14) 3.275 ? . 2_567
C(5) H(2) 3.325 ? . 2_667
C(9) H(4) 2.648 ? . 2_676
C(9) H(5) 3.435 ? . 2_676
C(10) H(4) 2.938 ? . 2_676
C(10) H(16) 2.992 ? . 2_666
C(11) H(16) 3.498 ? . 2_666
C(11) H(17) 3.343 ? . 2_666
C(14) H(14) 3.277 ? . 2_567
C(14) H(15) 3.451 ? . 2_567
C(15) H(15) 3.064 ? . 2_567
C(19) H(9) 3.592 ? . 2_576
C(20) H(11) 3.558 ? . 2_566
C(23) H(10) 3.488 ? . 2_566
C(23) H(17) 3.414 ? . 2_666
C(25) H(10) 3.026 ? . 2_566
C(26) H(10) 3.277 ? . 2_566
C(26) H(11) 3.435 ? . 2_566
C(27) H(7) 3.467 ? . 2_567
C(27) H(10) 3.059 ? . 2_566
C(27) H(11) 3.465 ? . 2_566
C(27) H(13) 3.540 ? . 2_567
C(28) H(8) 3.334 ? . 2_567
C(28) H(10) 2.848 ? . 2_566
C(29) H(10) 2.847 ? . 2_566
C(30) H(10) 3.598 ? . 2_566
C(32) H(3) 2.910 ? . 2_667
C(33) H(3) 2.840 ? . 2_667
C(33) H(5) 3.037 ? . 2_666
C(34) H(2) 3.488 ? . 2_667
C(34) H(3) 2.886 ? . 2_667
C(34) H(18) 3.520 ? . 2_666
C(35) H(2) 3.496 ? . 2_667
C(35) H(3) 2.988 ? . 2_667
C(36) H(3) 2.960 ? . 2_667
C(37) H(7) 3.592 ? . .
C(37) H(14) 3.345 ? . 2_567
C(37) H(15) 3.081 ? . 2_567
C(37) H(16) 3.430 ? . 2_667
C(38) H(1) 3.485 ? . 1_554
C(38) H(2) 2.865 ? . 1_554
C(38) H(11) 2.802 ? . .
C(38) H(13) 3.230 ? . 2_566
C(39) H(2) 2.873 ? . 1_554
C(39) H(11) 2.710 ? . .
C(39) H(12) 3.180 ? . .
C(39) H(18) 3.432 ? . 2_666
H(1) S(6) 3.180 ? . 1_556
H(1) N(3) 3.542 ? . 2_667
H(1) N(14) 2.749 ? . 1_556
H(1) C(38) 3.485 ? . 1_556
H(1) H(3) 3.565 ? . 2_667
H(1) H(14) 2.943 ? . 2_567
H(2) S(5) 3.279 ? . 1_556
H(2) S(6) 2.924 ? . 1_556
H(2) N(13) 3.498 ? . .
H(2) N(14) 2.972 ? . 1_556
H(2) N(15) 3.418 ? . 1_556
H(2) C(1) 3.506 ? . 2_667
H(2) C(5) 3.325 ? . 2_667
H(2) C(34) 3.488 ? . 2_667
H(2) C(35) 3.496 ? . 2_667
H(2) C(38) 2.865 ? . 1_556
H(2) C(39) 2.873 ? . 1_556
H(2) H(17) 3.466 ? . 2_667
H(2) H(18) 3.488 ? . 2_667
H(3) N(1) 3.426 ? . 2_667
H(3) N(10) 3.041 ? . 2_667
H(3) C(2) 3.341 ? . 2_667
H(3) C(32) 2.910 ? . 2_667
H(3) C(33) 2.840 ? . 2_667
H(3) C(34) 2.886 ? . 2_667
H(3) C(35) 2.988 ? . 2_667
H(3) C(36) 2.960 ? . 2_667
H(3) H(1) 3.565 ? . 2_667
H(3) H(16) 3.332 ? . 2_667
H(3) H(17) 3.411 ? . 2_667
H(3) H(18) 3.566 ? . 2_667
H(4) S(2) 3.168 ? . 1_655
H(4) S(5) 3.428 ? . 2_666
H(4) N(7) 3.511 ? . 1_655
H(4) N(15) 3.510 ? . 2_666
H(4) C(9) 2.648 ? . 2_676
H(4) C(10) 2.938 ? . 2_676
H(4) H(4) 2.252 ? . 2_676
H(4) H(5) 2.759 ? . 2_676
H(5) S(4) 3.215 ? . 1_554
H(5) N(4) 2.786 ? . 2_676
H(5) N(7) 3.440 ? . 2_576
H(5) C(9) 3.435 ? . 2_676
H(5) C(33) 3.037 ? . 2_666
H(5) H(4) 2.759 ? . 2_676
H(5) H(16) 2.357 ? . 2_666
H(6) S(4) 2.773 ? . 1_554
H(6) N(7) 3.423 ? . 2_576
H(6) H(16) 3.310 ? . 2_666
H(6) H(17) 2.955 ? . 2_666
H(7) S(3) 3.369 ? . 1_565
H(7) N(13) 2.440 ? . .
H(7) C(27) 3.467 ? . 2_567
H(7) C(37) 3.592 ? . .
H(7) H(14) 2.773 ? . 2_567
H(7) H(15) 3.246 ? . 2_567
H(8) S(3) 3.483 ? . 1_565
H(8) N(11) 2.964 ? . 1_565
H(8) N(13) 3.105 ? . .
H(8) C(28) 3.334 ? . 2_567
H(8) H(15) 2.546 ? . 2_567
H(9) S(1) 3.452 ? . 1_455
H(9) S(4) 2.694 ? . 2_577
H(9) C(19) 3.592 ? . 2_576
H(10) N(9) 3.286 ? . 2_566
H(10) C(23) 3.488 ? . 2_566
H(10) C(25) 3.026 ? . 2_566
H(10) C(26) 3.277 ? . 2_566
H(10) C(27) 3.059 ? . 2_566
H(10) C(28) 2.848 ? . 2_566
H(10) C(29) 2.847 ? . 2_566
H(10) C(30) 3.598 ? . 2_566
H(10) H(12) 3.477 ? . 2_566
H(10) H(14) 3.582 ? . 2_566
H(10) H(15) 3.279 ? . 2_566
H(11) S(5) 2.868 ? . .
H(11) S(6) 3.026 ? . .
H(11) N(14) 3.416 ? . .
H(11) N(15) 3.088 ? . .
H(11) C(20) 3.558 ? . 2_566
H(11) C(26) 3.435 ? . 2_566
H(11) C(27) 3.465 ? . 2_566
H(11) C(38) 2.802 ? . .
H(11) C(39) 2.710 ? . .
H(11) H(13) 3.490 ? . 2_566
H(11) H(14) 3.524 ? . 2_566
H(12) S(5) 2.858 ? . .
H(12) N(15) 2.529 ? . .
H(12) C(39) 3.180 ? . .
H(12) H(10) 3.477 ? . 2_566
H(12) H(17) 3.121 ? . 2_666
H(13) S(6) 2.869 ? . 2_566
H(13) N(14) 2.559 ? . 2_566
H(13) C(27) 3.540 ? . 2_567
H(13) C(38) 3.230 ? . 2_566
H(13) H(11) 3.490 ? . 2_566
H(13) H(14) 3.266 ? . 2_567
H(14) S(6) 3.555 ? . 2_566
H(14) N(13) 2.657 ? . 2_567
H(14) N(14) 3.292 ? . 2_566
H(14) C(2) 3.275 ? . 2_567
H(14) C(14) 3.277 ? . 2_567
H(14) C(37) 3.345 ? . 2_567
H(14) H(1) 2.943 ? . 2_567
H(14) H(7) 2.773 ? . 2_567
H(14) H(10) 3.582 ? . 2_566
H(14) H(11) 3.524 ? . 2_566
H(14) H(13) 3.266 ? . 2_567
H(15) N(13) 2.693 ? . 2_567
H(15) C(14) 3.451 ? . 2_567
H(15) C(15) 3.064 ? . 2_567
H(15) C(37) 3.081 ? . 2_567
H(15) H(7) 3.246 ? . 2_567
H(15) H(8) 2.546 ? . 2_567
H(15) H(10) 3.279 ? . 2_566
H(16) S(4) 2.862 ? . 2_667
H(16) C(10) 2.992 ? . 2_666
H(16) C(11) 3.498 ? . 2_666
H(16) C(37) 3.430 ? . 2_667
H(16) H(3) 3.332 ? . 2_667
H(16) H(5) 2.357 ? . 2_666
H(16) H(6) 3.310 ? . 2_666
H(17) S(4) 3.348 ? . 2_667
H(17) S(5) 3.570 ? . 2_666
H(17) N(15) 3.007 ? . 2_666
H(17) C(11) 3.343 ? . 2_666
H(17) C(23) 3.414 ? . 2_666
H(17) H(2) 3.466 ? . 2_667
H(17) H(3) 3.411 ? . 2_667
H(17) H(6) 2.955 ? . 2_666
H(17) H(12) 3.121 ? . 2_666
H(17) H(18) 3.239 ? . 2_666
H(18) S(5) 3.171 ? . 2_666
H(18) N(15) 2.534 ? . 2_666
H(18) C(34) 3.520 ? . 2_666
H(18) C(39) 3.432 ? . 2_666
H(18) H(2) 3.488 ? . 2_667
H(18) H(3) 3.566 ? . 2_667
H(18) H(17) 3.239 ? . 2_666

loop_
_geom_torsion_atom_site_label_1
_geom_torsion_atom_site_label_2
_geom_torsion_atom_site_label_3
_geom_torsion_atom_site_label_4
_geom_torsion
_geom_torsion_publ_flag
_geom_torsion_site_symmetry_1
_geom_torsion_site_symmetry_2
_geom_torsion_site_symmetry_3
_geom_torsion_site_symmetry_4
N(1) Fe(1) N(2) C(11) -179.2(2) ? . . . .
N(1) Fe(1) N(2) C(12) 1.53(19) ? . . . .
N(2) Fe(1) N(1) C(1) -1.25(19) ? . . . .
N(2) Fe(1) N(1) C(2) 177.8(2) ? . . . .
N(1) Fe(1) N(5) C(13) 172.27(19) ? . . . .
N(1) Fe(1) N(5) C(14) -0.6(2) ? . . . .
N(5) Fe(1) N(1) C(1) -89.23(19) ? . . . .
N(5) Fe(1) N(1) C(2) 89.8(2) ? . . . .
N(1) Fe(1) N(6) C(23) 147.4(8) ? . . . .
N(1) Fe(1) N(6) C(24) -32.2(10) ? . . . .
N(6) Fe(1) N(1) C(1) -55.1(10) ? . . . .
N(6) Fe(1) N(1) C(2) 123.9(8) ? . . . .
N(1) Fe(1) N(9) C(25) -88.1(2) ? . . . .
N(1) Fe(1) N(9) C(26) 95.3(2) ? . . . .
N(9) Fe(1) N(1) C(1) 173.56(19) ? . . . .
N(9) Fe(1) N(1) C(2) -7.4(2) ? . . . .
N(1) Fe(1) N(10) C(35) -81.2(2) ? . . . .
N(1) Fe(1) N(10) C(36) 93.7(2) ? . . . .
N(10) Fe(1) N(1) C(1) 91.26(19) ? . . . .
N(10) Fe(1) N(1) C(2) -89.7(2) ? . . . .
N(2) Fe(1) N(5) C(13) 89.5(2) ? . . . .
N(2) Fe(1) N(5) C(14) -83.4(2) ? . . . .
N(5) Fe(1) N(2) C(11) -86.3(2) ? . . . .
N(5) Fe(1) N(2) C(12) 94.4(2) ? . . . .
N(2) Fe(1) N(6) C(23) 94.0(2) ? . . . .
N(2) Fe(1) N(6) C(24) -85.58(19) ? . . . .
N(6) Fe(1) N(2) C(11) -3.9(2) ? . . . .
N(6) Fe(1) N(2) C(12) 176.76(19) ? . . . .
N(2) Fe(1) N(9) C(25) -21.8(12) ? . . . .
N(2) Fe(1) N(9) C(26) 161.6(9) ? . . . .
N(9) Fe(1) N(2) C(11) 114.0(10) ? . . . .
N(9) Fe(1) N(2) C(12) -65.3(11) ? . . . .
N(2) Fe(1) N(10) C(35) 1.7(2) ? . . . .
N(2) Fe(1) N(10) C(36) 176.6(2) ? . . . .
N(10) Fe(1) N(2) C(11) 92.3(2) ? . . . .
N(10) Fe(1) N(2) C(12) -87.0(2) ? . . . .
N(5) Fe(1) N(6) C(23) -178.2(2) ? . . . .
N(5) Fe(1) N(6) C(24) 2.25(18) ? . . . .
N(6) Fe(1) N(5) C(13) -4.39(19) ? . . . .
N(6) Fe(1) N(5) C(14) -177.3(2) ? . . . .
N(5) Fe(1) N(9) C(25) 178.6(2) ? . . . .
N(5) Fe(1) N(9) C(26) 2.0(2) ? . . . .
N(9) Fe(1) N(5) C(13) -92.5(2) ? . . . .
N(9) Fe(1) N(5) C(14) 94.6(2) ? . . . .
N(5) Fe(1) N(10) C(35) 117(3) ? . . . .
N(5) Fe(1) N(10) C(36) -68(3) ? . . . .
N(10) Fe(1) N(5) C(13) -26(3) ? . . . .
N(10) Fe(1) N(5) C(14) 162(3) ? . . . .
N(6) Fe(1) N(9) C(25) 96.3(2) ? . . . .
N(6) Fe(1) N(9) C(26) -80.2(2) ? . . . .
N(9) Fe(1) N(6) C(23) -81.1(2) ? . . . .
N(9) Fe(1) N(6) C(24) 99.39(19) ? . . . .
N(6) Fe(1) N(10) C(35) 95.6(2) ? . . . .
N(6) Fe(1) N(10) C(36) -89.6(2) ? . . . .
N(10) Fe(1) N(6) C(23) 1.2(2) ? . . . .
N(10) Fe(1) N(6) C(24) -178.33(19) ? . . . .
N(9) Fe(1) N(10) C(35) -176.2(2) ? . . . .
N(9) Fe(1) N(10) C(36) -1.3(2) ? . . . .
N(10) Fe(1) N(9) C(25) 0.06(16) ? . . . .
N(10) Fe(1) N(9) C(26) -176.5(2) ? . . . .
N(3) S(1) N(4) C(7) -1.1(2) ? . . . .
N(4) S(1) N(3) C(6) 0.1(2) ? . . . .
N(7) S(2) N(8) C(19) 0.0(2) ? . . . .
N(8) S(2) N(7) C(18) -0.7(2) ? . . . .
N(11) S(3) N(12) C(31) 1.3(2) ? . . . .
N(12) S(3) N(11) C(30) -0.8(2) ? . . . .
S(6) S(5) N(15) C(39) -0.5(10) ? . . . .
N(15) S(5) S(6) N(14) 49(3) ? . . . .
N(15) S(5) S(6) C(38) -64(8) ? . . . .
N(15) S(5) S(6) C(39) 1(2) ? . . . .
S(6) S(5) C(38) N(14) -46(7) ? . . . .
S(6) S(5) C(38) C(39) -110(9) ? . . . .
C(38) S(5) S(6) N(14) 114(9) ? . . . .
C(38) S(5) S(6) C(39) 65(8) ? . . . .
S(6) S(5) C(39) N(15) 179.3(15) ? . . . .
S(6) S(5) C(39) C(38) 5.5(9) ? . . . .
C(39) S(5) S(6) N(14) 48(3) ? . . . .
C(39) S(5) S(6) C(38) -65(8) ? . . . .
N(15) S(5) C(38) S(6) 119(8) ? . . . .
N(15) S(5) C(38) N(14) 73(4) ? . . . .
N(15) S(5) C(38) C(39) 9(2) ? . . . .
C(38) S(5) N(15) C(39) -3.8(11) ? . . . .
N(15) S(5) C(39) S(6) -179.3(15) ? . . . .
N(15) S(5) C(39) C(38) -173.8(19) ? . . . .
C(38) S(5) C(39) S(6) -5.5(9) ? . . . .
C(38) S(5) C(39) N(15) 173.8(19) ? . . . .
C(39) S(5) C(38) S(6) 110(9) ? . . . .
C(39) S(5) C(38) N(14) 64(4) ? . . . .
S(5) S(6) N(14) C(38) -21(3) ? . . . .
S(5) S(6) C(38) N(14) 87(9) ? . . . .
S(5) S(6) C(38) C(39) 67(9) ? . . . .
S(5) S(6) C(39) N(15) -163(36) ? . . . .
S(5) S(6) C(39) C(38) -48(6) ? . . . .
N(14) S(6) C(38) S(5) -87(9) ? . . . .
N(14) S(6) C(38) C(39) -19(10) ? . . . .
N(14) S(6) C(39) S(5) -146(2) ? . . . .
N(14) S(6) C(39) N(15) 51(38) ? . . . .
N(14) S(6) C(39) C(38) 167(7) ? . . . .
C(39) S(6) N(14) C(38) -6(3) ? . . . .
C(38) S(6) C(39) S(5) 48(6) ? . . . .
C(38) S(6) C(39) N(15) -116(39) ? . . . .
C(39) S(6) C(38) S(5) -67(9) ? . . . .
C(39) S(6) C(38) N(14) 19(10) ? . . . .
Fe(1) N(1) C(1) C(5) 179.8(2) ? . . . .
Fe(1) N(1) C(1) C(12) 0.8(3) ? . . . .
Fe(1) N(1) C(2) C(3) -178.1(2) ? . . . .
C(1) N(1) C(2) C(3) 1.0(4) ? . . . .
C(2) N(1) C(1) C(5) 0.6(4) ? . . . .
C(2) N(1) C(1) C(12) -178.4(2) ? . . . .
Fe(1) N(2) C(11) C(10) -175.9(2) ? . . . .
Fe(1) N(2) C(12) C(1) -1.5(3) ? . . . .
Fe(1) N(2) C(12) C(8) 176.9(2) ? . . . .
C(11) N(2) C(12) C(1) 179.1(2) ? . . . .
C(11) N(2) C(12) C(8) -2.5(4) ? . . . .
C(12) N(2) C(11) C(10) 3.4(4) ? . . . .
S(1) N(3) C(6) C(5) -177.5(2) ? . . . .
S(1) N(3) C(6) C(7) 0.8(3) ? . . . .
S(1) N(4) C(7) C(6) 1.6(3) ? . . . .
S(1) N(4) C(7) C(8) -179.7(2) ? . . . .
Fe(1) N(5) C(13) C(17) -173.9(2) ? . . . .
Fe(1) N(5) C(13) C(24) 5.7(3) ? . . . .
Fe(1) N(5) C(14) C(15) 171.4(2) ? . . . .
C(13) N(5) C(14) C(15) -1.2(4) ? . . . .
C(14) N(5) C(13) C(17) -0.1(3) ? . . . .
C(14) N(5) C(13) C(24) 179.4(2) ? . . . .
Fe(1) N(6) C(23) C(22) -178.8(2) ? . . . .
Fe(1) N(6) C(24) C(13) 0.2(2) ? . . . .
Fe(1) N(6) C(24) C(20) 178.9(2) ? . . . .
C(23) N(6) C(24) C(13) -179.4(2) ? . . . .
C(23) N(6) C(24) C(20) -0.7(4) ? . . . .
C(24) N(6) C(23) C(22) 0.7(4) ? . . . .
S(2) N(7) C(18) C(17) -178.3(2) ? . . . .
S(2) N(7) C(18) C(19) 1.1(3) ? . . . .
S(2) N(8) C(19) C(18) 0.6(3) ? . . . .
S(2) N(8) C(19) C(20) -178.8(2) ? . . . .
Fe(1) N(9) C(25) C(29) -179.6(2) ? . . . .
Fe(1) N(9) C(25) C(36) 1.1(3) ? . . . .
Fe(1) N(9) C(26) C(27) 176.6(2) ? . . . .
C(25) N(9) C(26) C(27) 0.2(3) ? . . . .
C(26) N(9) C(25) C(29) -2.7(4) ? . . . .
C(26) N(9) C(25) C(36) 178.1(2) ? . . . .
Fe(1) N(10) C(35) C(34) 173.5(2) ? . . . .
Fe(1) N(10) C(36) C(25) 2.3(3) ? . . . .
Fe(1) N(10) C(36) C(32) -176.6(2) ? . . . .
C(35) N(10) C(36) C(25) 177.8(2) ? . . . .
C(35) N(10) C(36) C(32) -1.1(4) ? . . . .
C(36) N(10) C(35) C(34) -1.2(4) ? . . . .
S(3) N(11) C(30) C(29) -177.3(2) ? . . . .
S(3) N(11) C(30) C(31) 0.1(2) ? . . . .
S(3) N(12) C(31) C(30) -1.4(3) ? . . . .
S(3) N(12) C(31) C(32) 178.1(2) ? . . . .
S(6) N(14) C(38) S(5) 139(6) ? . . . .
S(6) N(14) C(38) C(39) 169(5) ? . . . .
S(5) N(15) C(39) S(6) 164(35) ? . . . .
S(5) N(15) C(39) C(38) 67(14) ? . . . .
N(1) C(1) C(5) C(4) -1.7(4) ? . . . .
N(1) C(1) C(5) C(6) 178.8(2) ? . . . .
N(1) C(1) C(12) N(2) 0.5(3) ? . . . .
N(1) C(1) C(12) C(8) -177.9(2) ? . . . .
C(5) C(1) C(12) N(2) -178.5(2) ? . . . .
C(5) C(1) C(12) C(8) 3.0(4) ? . . . .
C(12) C(1) C(5) C(4) 177.3(2) ? . . . .
C(12) C(1) C(5) C(6) -2.2(4) ? . . . .
N(1) C(2) C(3) C(4) -1.4(4) ? . . . .
C(2) C(3) C(4) C(5) 0.2(4) ? . . . .
C(3) C(4) C(5) C(1) 1.2(4) ? . . . .
C(3) C(4) C(5) C(6) -179.4(2) ? . . . .
C(1) C(5) C(6) N(3) 179.9(2) ? . . . .
C(1) C(5) C(6) C(7) 1.8(4) ? . . . .
C(4) C(5) C(6) N(3) 0.5(5) ? . . . .
C(4) C(5) C(6) C(7) -177.7(2) ? . . . .
N(3) C(6) C(7) N(4) -1.7(3) ? . . . .
N(3) C(6) C(7) C(8) 179.6(2) ? . . . .
C(5) C(6) C(7) N(4) 176.7(2) ? . . . .
C(5) C(6) C(7) C(8) -2.0(4) ? . . . .
N(4) C(7) C(8) C(9) 4.1(4) ? . . . .
N(4) C(7) C(8) C(12) -176.0(2) ? . . . .
C(6) C(7) C(8) C(9) -177.3(2) ? . . . .
C(6) C(7) C(8) C(12) 2.6(4) ? . . . .
C(7) C(8) C(9) C(10) -175.4(2) ? . . . .
C(7) C(8) C(12) N(2) 178.6(2) ? . . . .
C(7) C(8) C(12) C(1) -3.1(4) ? . . . .
C(9) C(8) C(12) N(2) -1.5(4) ? . . . .
C(9) C(8) C(12) C(1) 176.8(2) ? . . . .
C(12) C(8) C(9) C(10) 4.7(4) ? . . . .
C(8) C(9) C(10) C(11) -3.9(4) ? . . . .
C(9) C(10) C(11) N(2) -0.2(4) ? . . . .
N(5) C(13) C(17) C(16) 1.2(4) ? . . . .
N(5) C(13) C(17) C(18) -178.4(2) ? . . . .
N(5) C(13) C(24) N(6) -3.9(3) ? . . . .
N(5) C(13) C(24) C(20) 177.4(2) ? . . . .
C(17) C(13) C(24) N(6) 175.7(2) ? . . . .
C(17) C(13) C(24) C(20) -3.0(4) ? . . . .
C(24) C(13) C(17) C(16) -178.3(2) ? . . . .
C(24) C(13) C(17) C(18) 2.0(4) ? . . . .
N(5) C(14) C(15) C(16) 1.4(4) ? . . . .
C(14) C(15) C(16) C(17) -0.2(4) ? . . . .
C(15) C(16) C(17) C(13) -1.0(4) ? . . . .
C(15) C(16) C(17) C(18) 178.7(2) ? . . . .
C(13) C(17) C(18) N(7) 179.9(2) ? . . . .
C(13) C(17) C(18) C(19) 0.6(4) ? . . . .
C(16) C(17) C(18) N(7) 0.2(4) ? . . . .
C(16) C(17) C(18) C(19) -179.1(2) ? . . . .
N(7) C(18) C(19) N(8) -1.1(3) ? . . . .
N(7) C(18) C(19) C(20) 178.2(2) ? . . . .
C(17) C(18) C(19) N(8) 178.2(2) ? . . . .
C(17) C(18) C(19) C(20) -2.4(4) ? . . . .
N(8) C(19) C(20) C(21) 3.3(5) ? . . . .
N(8) C(19) C(20) C(24) -179.3(2) ? . . . .
C(18) C(19) C(20) C(21) -176.0(2) ? . . . .
C(18) C(19) C(20) C(24) 1.4(4) ? . . . .
C(19) C(20) C(21) C(22) 177.8(2) ? . . . .
C(19) C(20) C(24) N(6) -177.4(2) ? . . . .
C(19) C(20) C(24) C(13) 1.2(4) ? . . . .
C(21) C(20) C(24) N(6) 0.2(4) ? . . . .
C(21) C(20) C(24) C(13) 178.8(2) ? . . . .
C(24) C(20) C(21) C(22) 0.3(4) ? . . . .
C(20) C(21) C(22) C(23) -0.4(4) ? . . . .
C(21) C(22) C(23) N(6) -0.2(4) ? . . . .
N(9) C(25) C(29) C(28) 3.6(4) ? . . . .
N(9) C(25) C(29) C(30) -177.8(2) ? . . . .
N(9) C(25) C(36) N(10) -2.3(3) ? . . . .
N(9) C(25) C(36) C(32) 176.7(2) ? . . . .
C(29) C(25) C(36) N(10) 178.4(2) ? . . . .
C(29) C(25) C(36) C(32) -2.6(4) ? . . . .
C(36) C(25) C(29) C(28) -177.2(2) ? . . . .
C(36) C(25) C(29) C(30) 1.4(4) ? . . . .
N(9) C(26) C(27) C(28) 1.3(4) ? . . . .
C(26) C(27) C(28) C(29) -0.3(4) ? . . . .
C(27) C(28) C(29) C(25) -2.0(4) ? . . . .
C(27) C(28) C(29) C(30) 179.5(2) ? . . . .
C(25) C(29) C(30) N(11) 177.5(2) ? . . . .
C(25) C(29) C(30) C(31) 0.4(4) ? . . . .
C(28) C(29) C(30) N(11) -3.9(5) ? . . . .
C(28) C(29) C(30) C(31) 178.9(2) ? . . . .
N(11) C(30) C(31) N(12) 0.9(4) ? . . . .
N(11) C(30) C(31) C(32) -178.6(2) ? . . . .
C(29) C(30) C(31) N(12) 178.4(2) ? . . . .
C(29) C(30) C(31) C(32) -1.2(4) ? . . . .
N(12) C(31) C(32) C(33) -2.3(5) ? . . . .
N(12) C(31) C(32) C(36) -179.4(3) ? . . . .
C(30) C(31) C(32) C(33) 177.1(3) ? . . . .
C(30) C(31) C(32) C(36) 0.1(3) ? . . . .
C(31) C(32) C(33) C(34) 179.7(3) ? . . . .
C(31) C(32) C(36) N(10) -179.4(2) ? . . . .
C(31) C(32) C(36) C(25) 1.7(4) ? . . . .
C(33) C(32) C(36) N(10) 3.4(4) ? . . . .
C(33) C(32) C(36) C(25) -175.5(2) ? . . . .
C(36) C(32) C(33) C(34) -3.2(4) ? . . . .
C(32) C(33) C(34) C(35) 1.1(4) ? . . . .
C(33) C(34) C(35) N(10) 1.2(5) ? . . . .
S(5) C(38) C(39) S(6) 137(6) ? . . . .
S(5) C(38) C(39) N(15) -61(14) ? . . . .
S(6) C(38) C(39) S(5) -137(6) ? . . . .
S(6) C(38) C(39) N(15) 161(12) ? . . . .
N(14) C(38) C(39) S(5) -146(2) ? . . . .
N(14) C(38) C(39) S(6) -9(4) ? . . . .
N(14) C(38) C(39) N(15) 153(13) ? . . . .
